data_1565044
loop_
_publ_author_name
'Li, Mingxu'
'Zhang, Jian'
'Zou, Yashi'
'Zhou, Fengfan'
'Zhang, Zhenfeng'
'Zhang, Wanbin'

_publ_section_title
;
 Asymmetric Hydrogenation for the Synthesis of 2-Substituted Chiral
 Morpholines
;
_journal_name_full 'Chemical Science'
_journal_paper_doi 10.1039/D1SC04288B
_journal_year 2021
_chemical_absolute_configuration ad
_chemical_formula_moiety 'C18 H18 F N O3'
_chemical_formula_sum 'C18 H18 F N O3'
_chemical_formula_weight 315.33
_chemical_name_common 2b
_chemical_name_systematic 'Benzyl (R)-2-(4-fluorophenyl)morpholine-4-carboxylate'
_space_group_crystal_system monoclinic
_space_group_IT_number 4
_space_group_name_Hall 'P 2yb'
_space_group_name_H-M_alt 'P 1 21 1'
_atom_sites_solution_hydrogens geom
_audit_creation_method SHELXL-2018/3
_audit_update_record
;
2021-07-10 deposited with the CCDC.	2021-10-27 downloaded from the CCDC.
;
_cell_angle_alpha 90
_cell_angle_beta 108.18(2)
_cell_angle_gamma 90
_cell_formula_units_Z 2
_cell_length_a 8.798(3)
_cell_length_b 8.047(2)
_cell_length_c 11.933(7)
_cell_measurement_reflns_used 6597
_cell_measurement_temperature 296(2)
_cell_measurement_theta_max 68.22
_cell_measurement_theta_min 3.89
_cell_volume 802.7(6)
_computing_structure_refinement 'SHELXL-2018/3 (Sheldrick, 2018)'
_computing_structure_solution 'SHELXT 2018/2 (Sheldrick, 2018)'
_diffrn_ambient_temperature 296(2)
_diffrn_measured_fraction_theta_full 0.994
_diffrn_measured_fraction_theta_max 0.991
_diffrn_measurement_device_type 'Bruker D8 Venture'
_diffrn_measurement_method '\f and \w scans'
_diffrn_radiation_type CuK\a
_diffrn_radiation_wavelength 1.54178
_diffrn_reflns_av_R_equivalents 0.0244
_diffrn_reflns_av_unetI/netI 0.0209
_diffrn_reflns_Laue_measured_fraction_full 0.994
_diffrn_reflns_Laue_measured_fraction_max 0.991
_diffrn_reflns_limit_h_max 10
_diffrn_reflns_limit_h_min -10
_diffrn_reflns_limit_k_max 9
_diffrn_reflns_limit_k_min -9
_diffrn_reflns_limit_l_max 14
_diffrn_reflns_limit_l_min -14
_diffrn_reflns_number 10998
_diffrn_reflns_point_group_measured_fraction_full 0.994
_diffrn_reflns_point_group_measured_fraction_max 0.992
_diffrn_reflns_theta_full 67.679
_diffrn_reflns_theta_max 68.421
_diffrn_reflns_theta_min 3.899
_exptl_absorpt_coefficient_mu 0.801
_exptl_crystal_colour colourless
_exptl_crystal_density_diffrn 1.305
_exptl_crystal_description block
_exptl_crystal_F_000 332
_exptl_crystal_size_max 0.180
_exptl_crystal_size_mid 0.160
_exptl_crystal_size_min 0.140
_exptl_transmission_factor_max 0.7531
_exptl_transmission_factor_min 0.6720
_refine_diff_density_max 0.094
_refine_diff_density_min -0.111
_refine_diff_density_rms 0.021
_refine_ls_abs_structure_details
;
 Flack x determined using 1162 quotients [(I+)-(I-)]/[(I+)+(I-)]
 (Parsons, Flack and Wagner, Acta Cryst. B69 (2013) 249-259).
;
_refine_ls_abs_structure_Flack 0.00(5)
_refine_ls_extinction_method none
_refine_ls_goodness_of_fit_ref 1.028
_refine_ls_hydrogen_treatment constr
_refine_ls_matrix_type full
_refine_ls_number_parameters 208
_refine_ls_number_reflns 2929
_refine_ls_number_restraints 1
_refine_ls_restrained_S_all 1.028
_refine_ls_R_factor_all 0.0350
_refine_ls_R_factor_gt 0.0317
_refine_ls_shift/su_max 0.000
_refine_ls_shift/su_mean 0.000
_refine_ls_structure_factor_coef Fsqd
_refine_ls_weighting_details 'w=1/[\s^2^(Fo^2^)+(0.0509P)^2^+0.0546P] where P=(Fo^2^+2Fc^2^)/3'
_refine_ls_weighting_scheme calc
_refine_ls_wR_factor_gt 0.0853
_refine_ls_wR_factor_ref 0.0888
_reflns_Friedel_coverage 0.857
_reflns_Friedel_fraction_full 0.995
_reflns_Friedel_fraction_max 0.992
_reflns_number_gt 2709
_reflns_number_total 2929
_reflns_threshold_expression 'I > 2\s(I)'
_cod_data_source_file d1sc04288b2.cif
_cod_data_source_block t_a
_cod_original_cell_volume 802.7(5)
_cod_original_sg_symbol_H-M 'P 21'
_cod_database_code 1565044
_shelx_shelxl_version_number 2018/3
_shelx_space_group_comment
;
The symmetry employed for this shelxl refinement is uniquely defined
by the following loop, which should always be used as a source of
symmetry information in preference to the above space-group names.
They are only intended as comments.
;
_shelx_estimated_absorpt_t_min 0.869
_shelx_estimated_absorpt_t_max 0.896

loop_
_space_group_symop_operation_xyz
'x, y, z'
'-x, y+1/2, -z'

loop_
_atom_site_label
_atom_site_type_symbol
_atom_site_fract_x
_atom_site_fract_y
_atom_site_fract_z
_atom_site_U_iso_or_equiv
_atom_site_adp_type
_atom_site_occupancy
_atom_site_site_symmetry_order
_atom_site_calc_flag
_atom_site_refinement_flags_posn
_atom_site_refinement_flags_adp
_atom_site_refinement_flags_occupancy
_atom_site_disorder_assembly
_atom_site_disorder_group
O1 O 0.3747(2) 0.3166(2) 0.55309(12) 0.0651(4) Uani 1 1 d . . . . .
C1 C 0.1250(3) -0.1648(3) 0.6826(2) 0.0678(6) Uani 1 1 d . . . . .
N1 N 0.4611(3) 0.5493(2) 0.73571(16) 0.0689(6) Uani 1 1 d . . . . .
F1 F 0.0379(2) -0.3041(2) 0.68897(17) 0.0978(6) Uani 1 1 d . . . . .
O2 O 0.5358(2) 0.5971(2) 0.93195(14) 0.0762(5) Uani 1 1 d . . . . .
C2 C 0.1033(3) -0.0926(3) 0.5762(2) 0.0685(6) Uani 1 1 d . . . . .
H2 H 0.030241 -0.135530 0.508246 0.082 Uiso 1 1 calc R U . . .
O3 O 0.6212(2) 0.7621(2) 0.81118(14) 0.0674(4) Uani 1 1 d . . . . .
C3 C 0.1934(3) 0.0475(3) 0.57147(18) 0.0577(5) Uani 1 1 d . . . . .
H3 H 0.181670 0.097875 0.499124 0.069 Uiso 1 1 calc R U . . .
C4 C 0.2999(2) 0.1129(3) 0.67226(17) 0.0518(5) Uani 1 1 d . . . . .
C7 C 0.3999(3) 0.2638(3) 0.67167(17) 0.0528(5) Uani 1 1 d . . . . .
H7 H 0.512830 0.233781 0.706453 0.063 Uiso 1 1 calc R U . . .
C6 C 0.2274(3) -0.1041(3) 0.7845(2) 0.0724(6) Uani 1 1 d . . . . .
H6 H 0.238015 -0.155897 0.856168 0.087 Uiso 1 1 calc R U . . .
C5 C 0.3152(3) 0.0359(3) 0.7793(2) 0.0645(5) Uani 1 1 d . . . . .
H5 H 0.385416 0.079233 0.848371 0.077 Uiso 1 1 calc R U . . .
C9 C 0.4516(3) 0.5992(3) 0.61600(19) 0.0700(6) Uani 1 1 d . . . . .
H9A H 0.531421 0.683505 0.618736 0.084 Uiso 1 1 calc R U . . .
H9AB H 0.346877 0.645767 0.576316 0.084 Uiso 1 1 calc R U . . .
C8 C 0.3631(3) 0.4063(3) 0.7418(2) 0.0655(6) Uani 1 1 d . . . . .
H8A H 0.250774 0.435481 0.710299 0.079 Uiso 1 1 calc R U . . .
H8AB H 0.384537 0.372886 0.823406 0.079 Uiso 1 1 calc R U . . .
C10 C 0.4798(3) 0.4499(3) 0.5495(2) 0.0677(6) Uani 1 1 d . . . . .
H10A H 0.463972 0.480612 0.468018 0.081 Uiso 1 1 calc R U . . .
H10B H 0.589696 0.413313 0.583377 0.081 Uiso 1 1 calc R U . . .
C11 C 0.5386(3) 0.6325(3) 0.83377(19) 0.0602(5) Uani 1 1 d . . . . .
C12 C 0.7086(4) 0.8581(4) 0.9126(2) 0.0771(7) Uani 1 1 d . . . . .
H12A H 0.797016 0.793199 0.962255 0.093 Uiso 1 1 calc R U . . .
H12B H 0.639023 0.887662 0.958524 0.093 Uiso 1 1 calc R U . . .
C13 C 0.7705(3) 1.0117(3) 0.8715(2) 0.0654(6) Uani 1 1 d . . . . .
C14 C 0.8201(3) 1.0168(4) 0.7730(3) 0.0774(7) Uani 1 1 d . . . . .
H14 H 0.813009 0.921802 0.727306 0.093 Uiso 1 1 calc R U . . .
C15 C 0.8800(4) 1.1614(4) 0.7414(3) 0.0917(9) Uani 1 1 d . . . . .
H15 H 0.912522 1.163061 0.674397 0.110 Uiso 1 1 calc R U . . .
C16 C 0.8923(3) 1.3028(4) 0.8078(3) 0.0890(9) Uani 1 1 d . . . . .
H16 H 0.935655 1.399170 0.787307 0.107 Uiso 1 1 calc R U . . .
C17 C 0.8406(4) 1.3006(4) 0.9034(3) 0.0971(10) Uani 1 1 d . . . . .
H17 H 0.845860 1.396705 0.947716 0.117 Uiso 1 1 calc R U . . .
C18 C 0.7804(4) 1.1566(4) 0.9350(3) 0.0931(9) Uani 1 1 d . . . . .
H18 H 0.745528 1.157021 1.000967 0.112 Uiso 1 1 calc R U . . .

loop_
_atom_site_aniso_label
_atom_site_aniso_U_11
_atom_site_aniso_U_22
_atom_site_aniso_U_33
_atom_site_aniso_U_23
_atom_site_aniso_U_13
_atom_site_aniso_U_12
O1 0.0942(11) 0.0616(9) 0.0442(7) -0.0032(6) 0.0283(7) -0.0103(8)
C1 0.0768(14) 0.0467(12) 0.0830(17) -0.0012(11) 0.0293(12) -0.0035(11)
N1 0.1100(15) 0.0557(11) 0.0485(10) -0.0070(8) 0.0357(10) -0.0153(11)
F1 0.1174(13) 0.0655(10) 0.1126(12) 0.0033(9) 0.0388(10) -0.0238(9)
O2 0.1123(13) 0.0718(10) 0.0491(8) -0.0036(8) 0.0318(8) -0.0127(10)
C2 0.0753(15) 0.0607(14) 0.0659(14) -0.0078(11) 0.0168(11) -0.0020(12)
O3 0.0904(11) 0.0610(9) 0.0563(9) -0.0075(7) 0.0309(8) -0.0123(8)
C3 0.0678(12) 0.0559(13) 0.0481(11) -0.0021(9) 0.0162(9) 0.0042(10)
C4 0.0591(11) 0.0500(11) 0.0479(10) 0.0006(8) 0.0191(8) 0.0069(9)
C7 0.0605(11) 0.0547(11) 0.0439(10) 0.0008(8) 0.0172(8) 0.0021(9)
C6 0.0923(17) 0.0622(14) 0.0658(14) 0.0144(12) 0.0294(12) 0.0015(13)
C5 0.0747(13) 0.0649(13) 0.0502(11) 0.0047(10) 0.0142(9) -0.0031(12)
C9 0.1059(18) 0.0581(13) 0.0512(12) 0.0026(10) 0.0318(12) -0.0061(13)
C8 0.0926(16) 0.0569(13) 0.0573(12) -0.0056(10) 0.0384(12) -0.0078(12)
C10 0.0957(17) 0.0648(14) 0.0515(12) -0.0032(10) 0.0359(12) -0.0121(12)
C11 0.0809(14) 0.0529(13) 0.0516(12) -0.0025(9) 0.0278(10) 0.0022(10)
C12 0.0942(17) 0.0767(18) 0.0558(13) -0.0061(12) 0.0168(12) -0.0134(14)
C13 0.0621(12) 0.0674(14) 0.0664(14) -0.0061(11) 0.0196(10) -0.0027(11)
C14 0.0810(15) 0.0707(16) 0.0911(18) -0.0063(14) 0.0421(14) 0.0058(14)
C15 0.094(2) 0.089(2) 0.112(2) 0.0038(18) 0.0602(18) -0.0011(16)
C16 0.0722(15) 0.074(2) 0.122(3) 0.0064(18) 0.0318(16) -0.0086(14)
C17 0.112(2) 0.077(2) 0.108(2) -0.0275(17) 0.0418(19) -0.0257(18)
C18 0.117(2) 0.090(2) 0.0808(18) -0.0290(16) 0.0432(17) -0.0320(18)

loop_
_atom_type_symbol
_atom_type_description
_atom_type_scat_dispersion_real
_atom_type_scat_dispersion_imag
_atom_type_scat_source
C C 0.0181 0.0091 'International Tables Vol C Tables 4.2.6.8 and 6.1.1.4'
H H 0.0000 0.0000 'International Tables Vol C Tables 4.2.6.8 and 6.1.1.4'
N N 0.0311 0.0180 'International Tables Vol C Tables 4.2.6.8 and 6.1.1.4'
O O 0.0492 0.0322 'International Tables Vol C Tables 4.2.6.8 and 6.1.1.4'
F F 0.0727 0.0534 'International Tables Vol C Tables 4.2.6.8 and 6.1.1.4'

loop_
_geom_angle_atom_site_label_1
_geom_angle_atom_site_label_2
_geom_angle_atom_site_label_3
_geom_angle
_geom_angle_site_symmetry_1
_geom_angle_site_symmetry_3
_geom_angle_publ_flag
C10 O1 C7 110.63(17) . . ?
C2 C1 C6 123.0(2) . . ?
C2 C1 F1 119.0(2) . . ?
C6 C1 F1 118.0(2) . . ?
C11 N1 C8 120.11(18) . . ?
C11 N1 C9 125.2(2) . . ?
C8 N1 C9 114.37(19) . . ?
C1 C2 C3 118.1(2) . . ?
C11 O3 C12 115.31(18) . . ?
C4 C3 C2 121.1(2) . . ?
C3 C4 C5 118.5(2) . . ?
C3 C4 C7 123.03(18) . . ?
C5 C4 C7 118.50(19) . . ?
O1 C7 C4 109.60(17) . . ?
O1 C7 C8 109.24(18) . . ?
C4 C7 C8 112.55(17) . . ?
C1 C6 C5 118.6(2) . . ?
C6 C5 C4 120.8(2) . . ?
N1 C9 C10 109.2(2) . . ?
N1 C8 C7 109.84(18) . . ?
O1 C10 C9 111.71(19) . . ?
O2 C11 N1 124.7(2) . . ?
O2 C11 O3 123.4(2) . . ?
N1 C11 O3 111.90(18) . . ?
O3 C12 C13 108.8(2) . . ?
C14 C13 C18 117.5(3) . . ?
C14 C13 C12 123.4(2) . . ?
C18 C13 C12 119.1(2) . . ?
C13 C14 C15 120.6(3) . . ?
C16 C15 C14 120.7(3) . . ?
C17 C16 C15 119.3(3) . . ?
C16 C17 C18 120.1(3) . . ?
C17 C18 C13 121.7(3) . . ?

loop_
_geom_bond_atom_site_label_1
_geom_bond_atom_site_label_2
_geom_bond_distance
_geom_bond_site_symmetry_2
_geom_bond_publ_flag
O1 C10 1.426(3) . ?
O1 C7 1.427(2) . ?
C1 C2 1.355(4) . ?
C1 C6 1.358(4) . ?
C1 F1 1.374(3) . ?
N1 C11 1.336(3) . ?
N1 C8 1.454(3) . ?
N1 C9 1.461(3) . ?
O2 C11 1.214(3) . ?
C2 C3 1.389(3) . ?
O3 C11 1.345(3) . ?
O3 C12 1.440(3) . ?
C3 C4 1.378(3) . ?
C4 C5 1.388(3) . ?
C4 C7 1.501(3) . ?
C7 C8 1.513(3) . ?
C6 C5 1.378(4) . ?
C9 C10 1.503(4) . ?
C12 C13 1.494(4) . ?
C13 C14 1.376(4) . ?
C13 C18 1.378(4) . ?
C14 C15 1.377(4) . ?
C15 C16 1.371(5) . ?
C16 C17 1.353(5) . ?
C17 C18 1.375(5) . ?

loop_
_geom_torsion_atom_site_label_1
_geom_torsion_atom_site_label_2
_geom_torsion_atom_site_label_3
_geom_torsion_atom_site_label_4
_geom_torsion
_geom_torsion_site_symmetry_1
_geom_torsion_site_symmetry_2
_geom_torsion_site_symmetry_3
_geom_torsion_site_symmetry_4
_geom_torsion_publ_flag
C6 C1 C2 C3 1.7(4) . . . . ?
F1 C1 C2 C3 -179.6(2) . . . . ?
C1 C2 C3 C4 -1.0(3) . . . . ?
C2 C3 C4 C5 -0.2(3) . . . . ?
C2 C3 C4 C7 180.0(2) . . . . ?
C10 O1 C7 C4 -174.40(18) . . . . ?
C10 O1 C7 C8 61.9(2) . . . . ?
C3 C4 C7 O1 -4.2(3) . . . . ?
C5 C4 C7 O1 176.0(2) . . . . ?
C3 C4 C7 C8 117.6(2) . . . . ?
C5 C4 C7 C8 -62.2(3) . . . . ?
C2 C1 C6 C5 -1.0(4) . . . . ?
F1 C1 C6 C5 -179.8(2) . . . . ?
C1 C6 C5 C4 -0.3(4) . . . . ?
C3 C4 C5 C6 0.9(3) . . . . ?
C7 C4 C5 C6 -179.3(2) . . . . ?
C11 N1 C9 C10 135.5(3) . . . . ?
C8 N1 C9 C10 -50.8(3) . . . . ?
C11 N1 C8 C7 -133.0(2) . . . . ?
C9 N1 C8 C7 52.9(3) . . . . ?
O1 C7 C8 N1 -56.8(3) . . . . ?
C4 C7 C8 N1 -178.79(18) . . . . ?
C7 O1 C10 C9 -61.4(3) . . . . ?
N1 C9 C10 O1 53.8(3) . . . . ?
C8 N1 C11 O2 0.8(4) . . . . ?
C9 N1 C11 O2 174.1(3) . . . . ?
C8 N1 C11 O3 -179.1(2) . . . . ?
C9 N1 C11 O3 -5.8(3) . . . . ?
C12 O3 C11 O2 0.2(4) . . . . ?
C12 O3 C11 N1 -179.8(2) . . . . ?
C11 O3 C12 C13 -170.6(2) . . . . ?
O3 C12 C13 C14 -34.6(4) . . . . ?
O3 C12 C13 C18 145.9(3) . . . . ?
C18 C13 C14 C15 1.2(4) . . . . ?
C12 C13 C14 C15 -178.2(3) . . . . ?
C13 C14 C15 C16 0.3(5) . . . . ?
C14 C15 C16 C17 -1.8(5) . . . . ?
C15 C16 C17 C18 1.7(5) . . . . ?
C16 C17 C18 C13 -0.1(6) . . . . ?
C14 C13 C18 C17 -1.4(5) . . . . ?
C12 C13 C18 C17 178.1(3) . . . . ?
